data_1536331
loop_
_publ_author_name
'Kaiser, J.W.'
'Haase, M.G.'
'Jeitschko, W.'

_publ_section_title
;
 A variety of different occupancies in isotypic compounds: Ternary
 antimonides and bismuthides with the ideal formulas T5 T' Sb3 and T5 T'
 Bi3 (T= Ti, Zr, Hf: T'= late transition metals) and the binary antimonide
 Ti4.8 Sb3.29, all cryst..
;
_journal_name_full 'Zeitschrift fuer Anorganische und Allgemeine Chemie'
_journal_page_first 2369
_journal_page_last 2376
_journal_volume 627
_journal_year 2001
_chemical_formula_sum 'Sb2.85 Ti5'
_chemical_name_systematic 'Ti5 Sb2.85'
_space_group_IT_number 62
_symmetry_space_group_name_Hall '-P 2ac 2n'
_symmetry_space_group_name_H-M 'P n m a'
_cell_angle_alpha 90
_cell_angle_beta 90
_cell_angle_gamma 90
_cell_formula_units_Z 4
_cell_length_a 10.22
_cell_length_b 8.329
_cell_length_c 7.14
_cell_volume 607.774
_citation_journal_id_ASTM ZAACAB
_cod_data_source_file Kaiser_ZAACAB_2001_221.cif
_cod_data_source_block Sb2.85Ti5
_cod_original_cell_volume 607.7738
_cod_database_code 1536331

loop_
_symmetry_equiv_pos_as_xyz
x,y,z
-x+1/2,-y,z+1/2
x+1/2,-y+1/2,-z+1/2
-x,y+1/2,-z
-x,-y,-z
x-1/2,y,-z-1/2
-x-1/2,y-1/2,z-1/2
x,-y-1/2,z

loop_
_atom_site_label
_atom_site_type_symbol
_atom_site_fract_x
_atom_site_fract_y
_atom_site_fract_z
_atom_site_occupancy
_atom_site_U_iso_or_equiv
Ti3 Ti 0.2841 0.25 0.337 1 0.0
Sb1 Sb 0.3232 0.48877 0.06876 1 0.0
Sb2 Sb 0.4789 0.25 0.5899 0.83 0.0
Ti2 Ti 0.2371 0.25 0.8133 1 0.0
Ti4 Ti 0.0062 0.25 0.5248 1 0.0
Ti1 Ti 0.0569 0.0547 0.1985 1 0.0
